data_7151410
loop_
_publ_author_name
'Jackson, Richard F. W.'
'Dunn, Sara F. C.'
'McCamley, Andrew'
'Clegg, William'

_publ_section_title
;
 Synthesis and crystal structures of
 2-substituted-2-phenylsulfonyloxiranes: evidence for a generalised
 anomeric effect in 2-phenylsulfonyloxiranesElectronic supplementary
 information (ESI) available: PDB files of the crystal structures of
 compounds 5, 6b and 7. See http://www.rsc.org/suppdata/ob/b3/b301409f/
;
_journal_issue 14
_journal_name_full 'Organic &amp;  Biomolecular Chemistry'
_journal_page_first 2527
_journal_paper_doi 10.1039/b301409f
_journal_volume 1
_journal_year 2003
_chemical_formula_sum 'C17 H18 O4 S2'
_chemical_formula_weight 350.43
_space_group_IT_number 61
_symmetry_cell_setting orthorhombic
_symmetry_space_group_name_Hall '-P 2ac 2ab'
_symmetry_space_group_name_H-M 'P b c a'
_atom_sites_solution_hydrogens geom
_atom_sites_solution_primary direct
_atom_sites_solution_secondary difmap
_audit_creation_method SHELXL-97
_cell_angle_alpha 90.00
_cell_angle_beta 90.00
_cell_angle_gamma 90.00
_cell_formula_units_Z 8
_cell_length_a 9.117(1)
_cell_length_b 14.592(2)
_cell_length_c 25.690(4)
_cell_measurement_reflns_used 32
_cell_measurement_temperature 200(2)
_cell_measurement_theta_max 12.1
_cell_measurement_theta_min 10.5
_cell_volume 3417.7(8)
_computing_cell_refinement 'Stoe DIF4'
_computing_data_collection 'Stoe DIF4'
_computing_data_reduction 'local programs'
_computing_molecular_graphics 'Bruker SHELXTL'
_computing_publication_material 'Bruker SHELXTL and local programs'
_computing_structure_refinement 'Bruker SHELXTL'
_computing_structure_solution 'Bruker SHELXTL'
_diffrn_ambient_temperature 200(2)
_diffrn_measured_fraction_theta_full 0.998
_diffrn_measured_fraction_theta_max 0.998
_diffrn_measurement_device_type 'Stoe-Siemens four-circle diffractometer'
_diffrn_measurement_method '\w/\q scans with on-line profile fitting'
_diffrn_radiation_monochromator graphite
_diffrn_radiation_source 'fine-focus sealed tube'
_diffrn_radiation_type MoK\a
_diffrn_radiation_wavelength 0.71073
_diffrn_reflns_av_R_equivalents 0.0153
_diffrn_reflns_av_sigmaI/netI 0.0373
_diffrn_reflns_limit_h_max 10
_diffrn_reflns_limit_h_min 0
_diffrn_reflns_limit_k_max 17
_diffrn_reflns_limit_k_min -14
_diffrn_reflns_limit_l_max 30
_diffrn_reflns_limit_l_min -30
_diffrn_reflns_number 3195
_diffrn_reflns_theta_full 24.98
_diffrn_reflns_theta_max 24.98
_diffrn_reflns_theta_min 2.74
_diffrn_standards_decay_% 1
_diffrn_standards_interval_time 60
_diffrn_standards_number 5
_exptl_absorpt_coefficient_mu 0.328
_exptl_absorpt_correction_type none
_exptl_crystal_colour colourless
_exptl_crystal_density_diffrn 1.362
_exptl_crystal_density_method 'not measured'
_exptl_crystal_description block
_exptl_crystal_F_000 1472
_exptl_crystal_size_max 0.46
_exptl_crystal_size_mid 0.44
_exptl_crystal_size_min 0.23
_refine_diff_density_max 0.430
_refine_diff_density_min -0.286
_refine_diff_density_rms 0.052
_refine_ls_extinction_coef 0.00040(19)
_refine_ls_extinction_expression Fc^*^=kFc[1+0.001xFc^2^\l^3^/sin(2\q)]^-1/4^
_refine_ls_extinction_method SHELXL
_refine_ls_goodness_of_fit_ref 1.064
_refine_ls_hydrogen_treatment constr
_refine_ls_matrix_type full
_refine_ls_number_parameters 209
_refine_ls_number_reflns 3004
_refine_ls_number_restraints 0
_refine_ls_restrained_S_all 1.064
_refine_ls_R_factor_all 0.0614
_refine_ls_R_factor_gt 0.0353
_refine_ls_shift/su_max 0.000
_refine_ls_shift/su_mean 0.000
_refine_ls_structure_factor_coef Fsqd
_refine_ls_weighting_details 'calc w=1/[\s^2^(Fo^2^)+(0.0394P)^2^+2.3769P] where P=(Fo^2^+2Fc^2^)/3'
_refine_ls_weighting_scheme calc
_refine_ls_wR_factor_gt 0.0878
_refine_ls_wR_factor_ref 0.1018
_reflns_number_gt 2229
_reflns_number_total 3004
_reflns_threshold_expression I>2\s(I)
_cod_data_source_file b301409f.txt
_cod_data_source_block 6b
_cod_database_code 7151410

loop_
_symmetry_equiv_pos_as_xyz
'x, y, z'
'-x+1/2, -y, z+1/2'
'-x, y+1/2, -z+1/2'
'x+1/2, -y+1/2, -z'
'-x, -y, -z'
'x-1/2, y, -z-1/2'
'x, -y-1/2, z-1/2'
'-x-1/2, y-1/2, z'

loop_
_atom_site_label
_atom_site_type_symbol
_atom_site_fract_x
_atom_site_fract_y
_atom_site_fract_z
_atom_site_U_iso_or_equiv
_atom_site_adp_type
_atom_site_occupancy
_atom_site_symmetry_multiplicity
_atom_site_calc_flag
_atom_site_refinement_flags
_atom_site_disorder_assembly
_atom_site_disorder_group
O1 O 0.21596(19) 0.54200(11) 0.06291(6) 0.0348(4) Uani 1 1 d . . .
C2 C 0.3176(3) 0.50950(15) 0.10003(9) 0.0268(5) Uani 1 1 d . . .
C3 C 0.2846(3) 0.45274(16) 0.05392(9) 0.0297(5) Uani 1 1 d . . .
H3 H 0.3629 0.4525 0.0267 0.036 Uiso 1 1 calc R . .
C4 C 0.1890(3) 0.36926(17) 0.05436(10) 0.0372(6) Uani 1 1 d . . .
H4 H 0.1140 0.3757 0.0825 0.045 Uiso 1 1 calc R . .
C5 C 0.2848(4) 0.28610(18) 0.06574(14) 0.0568(8) Uani 1 1 d . . .
H5A H 0.2238 0.2308 0.0663 0.085 Uiso 1 1 calc R . .
H5B H 0.3326 0.2939 0.0996 0.085 Uiso 1 1 calc R . .
H5C H 0.3596 0.2801 0.0386 0.085 Uiso 1 1 calc R . .
C6 C 0.1107(4) 0.3607(2) 0.00179(13) 0.0607(9) Uani 1 1 d . . .
H6A H 0.0477 0.3063 0.0020 0.091 Uiso 1 1 calc R . .
H6B H 0.1837 0.3549 -0.0260 0.091 Uiso 1 1 calc R . .
H6C H 0.0507 0.4153 -0.0043 0.091 Uiso 1 1 calc R . .
S7 S 0.49203(7) 0.57110(4) 0.09947(2) 0.02866(17) Uani 1 1 d . . .
O8 O 0.4907(2) 0.64060(11) 0.13899(7) 0.0376(4) Uani 1 1 d . . .
O9 O 0.5120(2) 0.59788(12) 0.04601(6) 0.0363(4) Uani 1 1 d . . .
C10 C 0.6247(3) 0.48739(16) 0.11518(9) 0.0296(5) Uani 1 1 d . . .
C11 C 0.6855(3) 0.48717(18) 0.16487(10) 0.0342(6) Uani 1 1 d . . .
H11 H 0.6537 0.5299 0.1904 0.041 Uiso 1 1 calc R . .
C12 C 0.7935(3) 0.42326(18) 0.17641(11) 0.0388(6) Uani 1 1 d . . .
H12 H 0.8374 0.4229 0.2099 0.047 Uiso 1 1 calc R . .
C13 C 0.8373(3) 0.36046(18) 0.13957(10) 0.0391(6) Uani 1 1 d . . .
H13 H 0.9103 0.3165 0.1480 0.047 Uiso 1 1 calc R . .
C14 C 0.7757(3) 0.36093(18) 0.09033(11) 0.0392(6) Uani 1 1 d . . .
H14 H 0.8065 0.3171 0.0653 0.047 Uiso 1 1 calc R . .
C15 C 0.6701(3) 0.42465(17) 0.07740(9) 0.0333(6) Uani 1 1 d . . .
H15 H 0.6289 0.4258 0.0434 0.040 Uiso 1 1 calc R . .
S16 S 0.23828(7) 0.48035(4) 0.16340(2) 0.03134(18) Uani 1 1 d . . .
O17 O 0.3630(2) 0.46738(13) 0.19960(7) 0.0421(5) Uani 1 1 d . . .
C18 C 0.1560(3) 0.58916(16) 0.17711(9) 0.0317(6) Uani 1 1 d . . .
C19 C 0.0219(3) 0.60905(18) 0.15477(11) 0.0386(6) Uani 1 1 d . . .
H19 H -0.0229 0.5673 0.1312 0.046 Uiso 1 1 calc R . .
C20 C -0.0457(3) 0.69095(19) 0.16733(13) 0.0472(7) Uani 1 1 d . . .
H20 H -0.1378 0.7059 0.1522 0.057 Uiso 1 1 calc R . .
C21 C 0.0195(3) 0.7511(2) 0.20168(13) 0.0532(8) Uani 1 1 d . . .
H21 H -0.0273 0.8073 0.2100 0.064 Uiso 1 1 calc R . .
C22 C 0.1530(4) 0.7294(2) 0.22394(12) 0.0534(8) Uani 1 1 d . . .
H22 H 0.1977 0.7712 0.2474 0.064 Uiso 1 1 calc R . .
C23 C 0.2225(3) 0.64735(18) 0.21238(10) 0.0400(6) Uani 1 1 d . . .
H23 H 0.3131 0.6316 0.2282 0.048 Uiso 1 1 calc R . .

loop_
_atom_site_aniso_label
_atom_site_aniso_U_11
_atom_site_aniso_U_22
_atom_site_aniso_U_33
_atom_site_aniso_U_23
_atom_site_aniso_U_13
_atom_site_aniso_U_12
O1 0.0384(10) 0.0318(9) 0.0342(9) -0.0013(7) -0.0050(8) 0.0085(8)
C2 0.0302(12) 0.0229(12) 0.0273(12) 0.0000(9) 0.0021(10) 0.0019(10)
C3 0.0278(13) 0.0312(13) 0.0302(12) -0.0030(10) -0.0002(10) 0.0038(11)
C4 0.0316(13) 0.0375(14) 0.0427(15) -0.0090(12) 0.0040(12) -0.0079(12)
C5 0.062(2) 0.0301(15) 0.078(2) -0.0003(15) 0.0034(18) -0.0080(14)
C6 0.0499(18) 0.073(2) 0.060(2) -0.0211(18) -0.0107(16) -0.0142(17)
S7 0.0339(3) 0.0230(3) 0.0291(3) -0.0007(2) 0.0029(3) -0.0030(3)
O8 0.0464(11) 0.0272(9) 0.0392(10) -0.0074(8) 0.0028(9) -0.0035(8)
O9 0.0427(10) 0.0318(9) 0.0345(9) 0.0043(7) 0.0064(8) -0.0010(8)
C10 0.0264(12) 0.0299(12) 0.0325(13) 0.0009(10) 0.0010(10) -0.0050(10)
C11 0.0369(14) 0.0349(14) 0.0310(13) -0.0024(11) 0.0016(12) -0.0072(12)
C12 0.0341(14) 0.0426(15) 0.0396(14) 0.0080(12) -0.0041(11) -0.0085(12)
C13 0.0332(14) 0.0359(14) 0.0483(16) 0.0110(12) 0.0010(13) 0.0003(12)
C14 0.0390(15) 0.0341(14) 0.0445(15) -0.0019(12) 0.0084(13) 0.0027(12)
C15 0.0373(14) 0.0339(14) 0.0287(12) -0.0014(10) 0.0022(11) -0.0028(12)
S16 0.0374(3) 0.0245(3) 0.0322(3) 0.0012(3) 0.0079(3) 0.0011(3)
O17 0.0509(12) 0.0417(11) 0.0337(10) 0.0061(8) 0.0021(9) 0.0100(9)
C18 0.0325(13) 0.0276(12) 0.0349(13) 0.0003(10) 0.0102(11) 0.0023(11)
C19 0.0336(14) 0.0349(14) 0.0474(16) 0.0008(12) 0.0095(12) -0.0016(12)
C20 0.0358(15) 0.0410(16) 0.0647(19) 0.0075(14) 0.0100(14) 0.0093(13)
C21 0.0519(18) 0.0309(14) 0.077(2) -0.0012(15) 0.0240(17) 0.0101(14)
C22 0.060(2) 0.0388(16) 0.062(2) -0.0192(14) 0.0115(16) 0.0001(15)
C23 0.0413(16) 0.0402(15) 0.0384(14) -0.0091(12) 0.0040(12) 0.0042(12)

loop_
_atom_type_symbol
_atom_type_description
_atom_type_scat_dispersion_real
_atom_type_scat_dispersion_imag
_atom_type_scat_source
C C 0.0033 0.0016 'International Tables Vol C Tables 4.2.6.8 and 6.1.1.4'
H H 0.0000 0.0000 'International Tables Vol C Tables 4.2.6.8 and 6.1.1.4'
O O 0.0106 0.0060 'International Tables Vol C Tables 4.2.6.8 and 6.1.1.4'
S S 0.1246 0.1234 'International Tables Vol C Tables 4.2.6.8 and 6.1.1.4'

loop_
_geom_angle_atom_site_label_1
_geom_angle_atom_site_label_2
_geom_angle_atom_site_label_3
_geom_angle
_geom_angle_site_symmetry_1
_geom_angle_site_symmetry_3
_geom_angle_publ_flag
C2 O1 C3 61.76(14) . . ?
O1 C2 C3 60.85(15) . . ?
O1 C2 S7 113.63(16) . . ?
O1 C2 S16 114.79(17) . . ?
C3 C2 S7 116.55(17) . . ?
C3 C2 S16 120.17(17) . . ?
S7 C2 S16 117.70(13) . . ?
O1 C3 C2 57.40(14) . . ?
O1 C3 C4 118.3(2) . . ?
C2 C3 C4 124.7(2) . . ?
C3 C4 C5 108.4(2) . . ?
C3 C4 C6 109.3(2) . . ?
C5 C4 C6 111.8(2) . . ?
C2 S7 O8 109.56(11) . . ?
C2 S7 O9 104.55(11) . . ?
C2 S7 C10 104.73(11) . . ?
O8 S7 O9 118.96(11) . . ?
O8 S7 C10 109.46(11) . . ?
O9 S7 C10 108.61(11) . . ?
S7 C10 C11 118.95(19) . . ?
S7 C10 C15 119.83(19) . . ?
C11 C10 C15 121.2(2) . . ?
C10 C11 C12 118.7(2) . . ?
C11 C12 C13 120.4(3) . . ?
C12 C13 C14 120.5(3) . . ?
C13 C14 C15 120.4(3) . . ?
C10 C15 C14 118.8(2) . . ?
C2 S16 O17 106.54(11) . . ?
C2 S16 C18 97.72(11) . . ?
O17 S16 C18 108.15(11) . . ?
S16 C18 C19 118.4(2) . . ?
S16 C18 C23 119.3(2) . . ?
C19 C18 C23 122.1(2) . . ?
C18 C19 C20 118.6(3) . . ?
C19 C20 C21 120.4(3) . . ?
C20 C21 C22 120.0(3) . . ?
C21 C22 C23 120.8(3) . . ?
C18 C23 C22 118.1(3) . . ?

loop_
_geom_bond_atom_site_label_1
_geom_bond_atom_site_label_2
_geom_bond_distance
_geom_bond_site_symmetry_2
_geom_bond_publ_flag
O1 C2 1.412(3) . ?
O1 C3 1.464(3) . ?
C2 C3 1.476(3) . ?
C2 S7 1.827(2) . ?
C2 S16 1.832(2) . ?
C3 C4 1.498(3) . ?
C4 C5 1.523(4) . ?
C4 C6 1.533(4) . ?
S7 O8 1.4350(17) . ?
S7 O9 1.4395(18) . ?
S7 C10 1.766(2) . ?
C10 C11 1.392(3) . ?
C10 C15 1.397(3) . ?
C11 C12 1.388(4) . ?
C12 C13 1.377(4) . ?
C13 C14 1.384(4) . ?
C14 C15 1.379(4) . ?
S16 O17 1.481(2) . ?
S16 C18 1.791(2) . ?
C18 C19 1.381(4) . ?
C18 C23 1.382(4) . ?
C19 C20 1.383(4) . ?
C20 C21 1.379(4) . ?
C21 C22 1.381(4) . ?
C22 C23 1.387(4) . ?

loop_
_geom_torsion_atom_site_label_1
_geom_torsion_atom_site_label_2
_geom_torsion_atom_site_label_3
_geom_torsion_atom_site_label_4
_geom_torsion
_geom_torsion_site_symmetry_1
_geom_torsion_site_symmetry_2
_geom_torsion_site_symmetry_3
_geom_torsion_site_symmetry_4
_geom_torsion_publ_flag
C3 O1 C2 S7 108.34(18) . . . . ?
C3 O1 C2 S16 -112.10(19) . . . . ?
C2 O1 C3 C4 115.0(3) . . . . ?
O1 C2 C3 C4 -104.0(2) . . . . ?
S7 C2 C3 O1 -103.56(18) . . . . ?
S7 C2 C3 C4 152.5(2) . . . . ?
S16 C2 C3 O1 103.4(2) . . . . ?
S16 C2 C3 C4 -0.6(3) . . . . ?
O1 C3 C4 C5 -157.9(2) . . . . ?
O1 C3 C4 C6 80.0(3) . . . . ?
C2 C3 C4 C5 -89.8(3) . . . . ?
C2 C3 C4 C6 148.2(2) . . . . ?
O1 C2 S7 O8 96.69(17) . . . . ?
O1 C2 S7 O9 -31.84(18) . . . . ?
O1 C2 S7 C10 -145.99(16) . . . . ?
C3 C2 S7 O8 164.62(17) . . . . ?
C3 C2 S7 O9 36.1(2) . . . . ?
C3 C2 S7 C10 -78.06(19) . . . . ?
S16 C2 S7 O8 -41.61(16) . . . . ?
S16 C2 S7 O9 -170.15(13) . . . . ?
S16 C2 S7 C10 75.70(15) . . . . ?
C2 S7 C10 C11 -104.7(2) . . . . ?
C2 S7 C10 C15 77.2(2) . . . . ?
O8 S7 C10 C11 12.6(2) . . . . ?
O8 S7 C10 C15 -165.41(19) . . . . ?
O9 S7 C10 C11 144.00(19) . . . . ?
O9 S7 C10 C15 -34.0(2) . . . . ?
S7 C10 C11 C12 -177.74(19) . . . . ?
C15 C10 C11 C12 0.3(4) . . . . ?
C10 C11 C12 C13 -1.1(4) . . . . ?
C11 C12 C13 C14 0.9(4) . . . . ?
C12 C13 C14 C15 0.3(4) . . . . ?
C13 C14 C15 C10 -1.1(4) . . . . ?
S7 C10 C15 C14 178.87(19) . . . . ?
C11 C10 C15 C14 0.9(4) . . . . ?
O1 C2 S16 O17 -168.12(16) . . . . ?
O1 C2 S16 C18 -56.51(18) . . . . ?
C3 C2 S16 O17 122.50(19) . . . . ?
C3 C2 S16 C18 -125.9(2) . . . . ?
S7 C2 S16 O17 -30.28(16) . . . . ?
S7 C2 S16 C18 81.33(15) . . . . ?
C2 S16 C18 C19 81.2(2) . . . . ?
C2 S16 C18 C23 -103.5(2) . . . . ?
O17 S16 C18 C19 -168.47(19) . . . . ?
O17 S16 C18 C23 6.8(2) . . . . ?
S16 C18 C19 C20 176.7(2) . . . . ?
C23 C18 C19 C20 1.5(4) . . . . ?
C18 C19 C20 C21 -0.3(4) . . . . ?
C19 C20 C21 C22 -0.3(5) . . . . ?
C20 C21 C22 C23 -0.3(5) . . . . ?
S16 C18 C23 C22 -177.2(2) . . . . ?
C19 C18 C23 C22 -2.1(4) . . . . ?
C21 C22 C23 C18 1.5(4) . . . . ?
